data_7025148
loop_
_publ_author_name
'Shiga, Takuya'
'Newton, Graham N.'
'Mathieson, Jennifer S.'
'Tetsuka, Tamaki'
'Nihei, Masayuki'
'Cronin, Leroy'
'Oshio, Hiroki'

_publ_section_title
;
 Ferromagnetically coupled chiral cyanide-bridged {Ni6Fe4} cages
;
_journal_issue 20
_journal_name_full 'Dalton Transactions'
_journal_page_first 4730
_journal_paper_doi 10.1039/b925399h
_journal_volume 39
_journal_year 2010
_chemical_absolute_configuration rmad
_chemical_formula_moiety 'C56 H56 Cl2 N8 Ni2, C28 H28 Cl2 N4 Ni, 3(C H4 O), 2(Cl)'
_chemical_formula_sum 'C87 H96 Cl6 N12 Ni3 O3'
_chemical_formula_weight 1746.53
_chemical_name_systematic
;
?
;
_space_group_IT_number 1
_symmetry_cell_setting triclinic
_symmetry_space_group_name_Hall 'P 1'
_symmetry_space_group_name_H-M 'P 1'
_atom_sites_solution_hydrogens geom
_atom_sites_solution_primary direct
_atom_sites_solution_secondary difmap
_audit_creation_method SHELXL-97
_cell_angle_alpha 107.650(3)
_cell_angle_beta 107.289(2)
_cell_angle_gamma 99.278(3)
_cell_formula_units_Z 1
_cell_length_a 10.3220(17)
_cell_length_b 14.819(3)
_cell_length_c 15.883(3)
_cell_measurement_temperature 200(2)
_cell_volume 2124.5(7)
_computing_cell_refinement 'Bruker SMART'
_computing_data_collection 'Bruker SMART'
_computing_data_reduction 'Bruker SAINT'
_computing_molecular_graphics 'Bruker SHELXTL'
_computing_publication_material 'Bruker SHELXTL'
_computing_structure_refinement 'Bruker SHELXTL'
_computing_structure_solution 'Bruker SHELXTL'
_diffrn_ambient_temperature 200(2)
_diffrn_detector_area_resol_mean 8.366
_diffrn_measured_fraction_theta_full 0.972
_diffrn_measured_fraction_theta_max 0.972
_diffrn_measurement_device_type 'CCD area detector'
_diffrn_measurement_method 'phi and omega scans'
_diffrn_radiation_monochromator graphite
_diffrn_radiation_source 'sealed tube'
_diffrn_radiation_type MoK\a
_diffrn_radiation_wavelength 0.71073
_diffrn_reflns_av_R_equivalents 0.0172
_diffrn_reflns_av_sigmaI/netI 0.0469
_diffrn_reflns_limit_h_max 10
_diffrn_reflns_limit_h_min -11
_diffrn_reflns_limit_k_max 15
_diffrn_reflns_limit_k_min -16
_diffrn_reflns_limit_l_max 17
_diffrn_reflns_limit_l_min -16
_diffrn_reflns_number 8716
_diffrn_reflns_theta_full 23.27
_diffrn_reflns_theta_max 23.27
_diffrn_reflns_theta_min 2.10
_exptl_absorpt_coefficient_mu 0.902
_exptl_absorpt_correction_T_max 0.8544
_exptl_absorpt_correction_T_min 0.6611
_exptl_absorpt_correction_type empirical
_exptl_absorpt_process_details SADABS
_exptl_crystal_colour Green
_exptl_crystal_density_diffrn 1.365
_exptl_crystal_density_method 'not measured'
_exptl_crystal_description Block
_exptl_crystal_F_000 912
_exptl_crystal_size_max 0.50
_exptl_crystal_size_mid 0.20
_exptl_crystal_size_min 0.18
_refine_diff_density_max 0.669
_refine_diff_density_min -0.305
_refine_diff_density_rms 0.057
_refine_ls_abs_structure_details 'Flack H D (1983), Acta Cryst. A39, 876-881'
_refine_ls_abs_structure_Flack 0.000(11)
_refine_ls_extinction_method none
_refine_ls_goodness_of_fit_ref 1.001
_refine_ls_hydrogen_treatment constr
_refine_ls_matrix_type full
_refine_ls_number_parameters 1009
_refine_ls_number_reflns 7152
_refine_ls_number_restraints 669
_refine_ls_restrained_S_all 0.953
_refine_ls_R_factor_all 0.0417
_refine_ls_R_factor_gt 0.0385
_refine_ls_shift/su_max 0.000
_refine_ls_shift/su_mean 0.000
_refine_ls_structure_factor_coef Fsqd
_refine_ls_weighting_details 'calc w=1/[\s^2^(Fo^2^)+(0.0571P)^2^+0.0000P] where P=(Fo^2^+2Fc^2^)/3'
_refine_ls_weighting_scheme calc
_refine_ls_wR_factor_gt 0.0908
_refine_ls_wR_factor_ref 0.0923
_reflns_number_gt 6618
_reflns_number_total 7152
_reflns_threshold_expression >2\s(I)
_cod_data_source_file b925399h.txt
_cod_data_source_block 1S
_cod_depositor_comments
;
The following automatic conversions were performed:

'_symmetry_cell_setting' value 'Triclinic' changed to 'triclinic'
according to /home/saulius/struct/CIF-dictionaries/cif_core.dic
dictionary named 'cif_core.dic' version 2.4.2 from
2011-04-26.

'_exptl_absorpt_correction_type' value 'Empirical'
changed to 'empirical' according to
/home/saulius/struct/CIF-dictionaries/cif_core.dic dictionary named
'cif_core.dic' version 2.4.2 from 2011-04-26.

Automatic conversion script
Id: cif_fix_values 1891 2012-01-12 08:04:46Z andrius 
;
_cod_original_cell_volume 2124.6(6)
_cod_database_code 7025148

loop_
_symmetry_equiv_pos_as_xyz
'x, y, z'

loop_
_atom_site_label
_atom_site_type_symbol
_atom_site_fract_x
_atom_site_fract_y
_atom_site_fract_z
_atom_site_U_iso_or_equiv
_atom_site_adp_type
_atom_site_occupancy
_atom_site_symmetry_multiplicity
_atom_site_calc_flag
_atom_site_refinement_flags
Ni1 Ni 0.44369(7) 0.33522(5) 0.83773(5) 0.02961(18) Uani 1 1 d U
Ni2 Ni 0.54324(6) 0.65202(5) 0.53711(4) 0.02681(18) Uani 1 1 d U
Ni3 Ni 0.75909(6) 0.86305(5) 0.52546(4) 0.02678(18) Uani 1 1 d U
N1 N 0.4669(5) 0.1950(3) 0.8014(3) 0.0276(11) Uani 1 1 d U
N2 N 0.4294(5) 0.3017(4) 0.9551(3) 0.0320(11) Uani 1 1 d U
N3 N 0.4381(6) 0.4784(4) 0.8939(3) 0.0365(13) Uani 1 1 d U
N4 N 0.6656(5) 0.4106(4) 0.9094(3) 0.0350(12) Uani 1 1 d U
N5 N 0.4022(5) 0.6100(3) 0.3983(3) 0.0279(11) Uani 1 1 d U
N6 N 0.3492(5) 0.6275(3) 0.5568(3) 0.0291(11) Uani 1 1 d U
N7 N 0.6633(5) 0.6762(4) 0.6772(3) 0.0313(12) Uani 1 1 d U
N8 N 0.5518(5) 0.5068(3) 0.5237(3) 0.0268(11) Uani 1 1 d U
N9 N 0.6178(5) 0.8397(3) 0.3915(3) 0.0277(11) Uani 1 1 d U
N10 N 0.8998(5) 0.8702(3) 0.4532(3) 0.0305(11) Uani 1 1 d U
N11 N 0.9192(5) 0.9007(4) 0.6575(3) 0.0290(11) Uani 1 1 d U
N12 N 0.7920(5) 1.0175(4) 0.5832(3) 0.0293(12) Uani 1 1 d U
O1S O 0.3416(6) 0.1033(4) 0.0861(4) 0.0759(16) Uani 1 1 d U
H1 H 0.3716 0.0556 0.0693 0.114 Uiso 1 1 calc R
O2S O 0.1111(9) 0.7032(9) 0.0429(6) 0.160(4) Uani 1 1 d U
H2 H 0.0786 0.7108 0.0850 0.240 Uiso 1 1 calc R
O3S O 0.8830(17) 0.9273(12) 0.1249(9) 0.271(9) Uani 1 1 d U
H3 H 0.9561 0.9610 0.1271 0.406 Uiso 1 1 calc R
C1 C 0.4805(6) 0.1406(5) 0.7226(4) 0.0386(15) Uani 1 1 d U
H1A H 0.4801 0.1666 0.6762 0.046 Uiso 1 1 calc R
C2 C 0.4950(7) 0.0476(5) 0.7077(5) 0.0506(18) Uani 1 1 d U
H2A H 0.5018 0.0111 0.6509 0.061 Uiso 1 1 calc R
C3 C 0.4995(8) 0.0080(5) 0.7748(5) 0.0467(18) Uani 1 1 d U
H3A H 0.5134 -0.0542 0.7661 0.056 Uiso 1 1 calc R
C4 C 0.4829(7) 0.0628(5) 0.8563(4) 0.0413(16) Uani 1 1 d U
H4 H 0.4832 0.0374 0.9032 0.050 Uiso 1 1 calc R
C5 C 0.4658(6) 0.1551(5) 0.8676(4) 0.0336(14) Uani 1 1 d U
C6 C 0.4406(6) 0.2162(5) 0.9488(4) 0.0369(15) Uani 1 1 d U
H6 H 0.4327 0.1927 0.9956 0.044 Uiso 1 1 calc R
C7 C 0.3951(7) 0.3632(5) 1.0359(4) 0.0388(16) Uani 1 1 d U
H7 H 0.3788 0.4218 1.0228 0.047 Uiso 1 1 calc R
C8 C 0.2578(6) 0.3098(5) 1.0375(4) 0.0426(16) Uani 1 1 d U
H8A H 0.2698 0.2528 1.0524 0.064 Uiso 1 1 calc R
H8B H 0.1844 0.2896 0.9763 0.064 Uiso 1 1 calc R
H8C H 0.2326 0.3531 1.0848 0.064 Uiso 1 1 calc R
C9 C 0.5212(6) 0.3998(5) 1.1287(4) 0.0357(15) Uani 1 1 d U
C10 C 0.6124(8) 0.4936(5) 1.1625(5) 0.0496(18) Uani 1 1 d U
H10 H 0.5943 0.5342 1.1284 0.060 Uiso 1 1 calc R
C11 C 0.7292(8) 0.5275(6) 1.2454(5) 0.065(2) Uani 1 1 d U
H11 H 0.7884 0.5908 1.2671 0.079 Uiso 1 1 calc R
C12 C 0.7581(8) 0.4678(7) 1.2962(5) 0.064(2) Uani 1 1 d U
H12 H 0.8370 0.4905 1.3521 0.077 Uiso 1 1 calc R
C13 C 0.6702(7) 0.3745(6) 1.2641(5) 0.055(2) Uani 1 1 d U
H13 H 0.6899 0.3340 1.2982 0.066 Uiso 1 1 calc R
C14 C 0.5519(7) 0.3404(5) 1.1807(4) 0.0422(16) Uani 1 1 d U
H14 H 0.4928 0.2772 1.1594 0.051 Uiso 1 1 calc R
C15 C 0.3243(8) 0.5130(5) 0.8840(4) 0.0441(17) Uani 1 1 d U
H15 H 0.2352 0.4684 0.8509 0.053 Uiso 1 1 calc R
C16 C 0.3342(9) 0.6122(6) 0.9210(5) 0.060(2) Uani 1 1 d U
H16 H 0.2529 0.6334 0.9132 0.071 Uiso 1 1 calc R
C17 C 0.4644(10) 0.6790(6) 0.9691(5) 0.066(2) Uani 1 1 d U
H17 H 0.4735 0.7462 0.9926 0.079 Uiso 1 1 calc R
C18 C 0.5827(9) 0.6437(5) 0.9817(4) 0.0561(19) Uani 1 1 d U
H18 H 0.6725 0.6873 1.0153 0.067 Uiso 1 1 calc R
C19 C 0.5665(7) 0.5455(5) 0.9447(4) 0.0410(16) Uani 1 1 d U
C20 C 0.6867(7) 0.5015(5) 0.9491(4) 0.0411(16) Uani 1 1 d U
H20 H 0.7787 0.5419 0.9816 0.049 Uiso 1 1 calc R
C21 C 0.7832(7) 0.3677(5) 0.9014(5) 0.0444(17) Uani 1 1 d U
H21 H 0.7588 0.3314 0.8334 0.053 Uiso 1 1 calc R
C22 C 0.9273(8) 0.4432(7) 0.9359(6) 0.073(2) Uani 1 1 d U
H22A H 0.9545 0.4826 1.0020 0.110 Uiso 1 1 calc R
H22B H 0.9203 0.4850 0.8998 0.110 Uiso 1 1 calc R
H22C H 0.9969 0.4092 0.9274 0.110 Uiso 1 1 calc R
C23 C 0.7972(6) 0.2933(5) 0.9476(4) 0.0405(16) Uani 1 1 d U
C24 C 0.7755(7) 0.3055(5) 1.0317(4) 0.0456(17) Uani 1 1 d U
H24 H 0.7513 0.3613 1.0611 0.055 Uiso 1 1 calc R
C25 C 0.7895(7) 0.2354(6) 1.0724(5) 0.055(2) Uani 1 1 d U
H25 H 0.7739 0.2444 1.1287 0.066 Uiso 1 1 calc R
C26 C 0.8258(8) 0.1533(6) 1.0311(5) 0.062(2) Uani 1 1 d U
H26 H 0.8331 0.1058 1.0580 0.075 Uiso 1 1 calc R
C27 C 0.8516(8) 0.1418(6) 0.9480(6) 0.065(2) Uani 1 1 d U
H27 H 0.8803 0.0876 0.9205 0.078 Uiso 1 1 calc R
C28 C 0.8350(7) 0.2111(6) 0.9054(5) 0.0513(18) Uani 1 1 d U
H28 H 0.8495 0.2019 0.8487 0.062 Uiso 1 1 calc R
C29 C 0.4298(6) 0.5985(4) 0.3194(4) 0.0353(14) Uani 1 1 d U
H29 H 0.5228 0.6074 0.3229 0.042 Uiso 1 1 calc R
C30 C 0.3223(8) 0.5734(5) 0.2319(4) 0.0490(18) Uani 1 1 d U
H30 H 0.3437 0.5638 0.1775 0.059 Uiso 1 1 calc R
C31 C 0.1850(8) 0.5629(6) 0.2257(5) 0.055(2) Uani 1 1 d U
H31 H 0.1129 0.5489 0.1680 0.066 Uiso 1 1 calc R
C32 C 0.1565(7) 0.5735(5) 0.3073(5) 0.0514(19) Uani 1 1 d U
H32 H 0.0644 0.5668 0.3056 0.062 Uiso 1 1 calc R
C33 C 0.2672(6) 0.5945(5) 0.3920(4) 0.0378(15) Uani 1 1 d U
C34 C 0.2446(7) 0.6018(4) 0.4806(4) 0.0368(15) Uani 1 1 d U
H34 H 0.1534 0.5876 0.4805 0.044 Uiso 1 1 calc R
C35 C 0.3312(6) 0.6349(4) 0.6482(4) 0.0364(15) Uani 1 1 d U
H35 H 0.4065 0.6123 0.6827 0.044 Uiso 1 1 calc R
C36 C 0.3574(8) 0.7412(5) 0.7066(5) 0.059(2) Uani 1 1 d U
H36A H 0.2806 0.7648 0.6787 0.088 Uiso 1 1 calc R
H36B H 0.4438 0.7790 0.7086 0.088 Uiso 1 1 calc R
H36C H 0.3644 0.7480 0.7700 0.088 Uiso 1 1 calc R
C37 C 0.1926(6) 0.5697(5) 0.6370(4) 0.0366(15) Uani 1 1 d U
C38 C 0.1917(6) 0.4833(5) 0.6547(4) 0.0358(15) Uani 1 1 d U
H38 H 0.2752 0.4655 0.6723 0.043 Uiso 1 1 calc R
C39 C 0.0661(8) 0.4232(6) 0.6463(5) 0.056(2) Uani 1 1 d U
H39 H 0.0668 0.3670 0.6609 0.067 Uiso 1 1 calc R
C40 C -0.0561(7) 0.4463(6) 0.6171(6) 0.068(2) Uani 1 1 d U
H40 H -0.1401 0.4048 0.6095 0.081 Uiso 1 1 calc R
C41 C -0.0574(7) 0.5307(7) 0.5984(6) 0.071(3) Uani 1 1 d U
H41 H -0.1422 0.5462 0.5781 0.085 Uiso 1 1 calc R
C42 C 0.0665(7) 0.5927(5) 0.6097(5) 0.0516(19) Uani 1 1 d U
H42 H 0.0650 0.6507 0.5988 0.062 Uiso 1 1 calc R
C43 C 0.7207(7) 0.7602(5) 0.7528(4) 0.0440(16) Uani 1 1 d U
H43 H 0.7120 0.8188 0.7448 0.053 Uiso 1 1 calc R
C44 C 0.7927(8) 0.7636(6) 0.8426(4) 0.059(2) Uani 1 1 d U
H44 H 0.8300 0.8233 0.8942 0.071 Uiso 1 1 calc R
C45 C 0.8084(9) 0.6775(6) 0.8548(5) 0.071(3) Uani 1 1 d U
H45 H 0.8589 0.6782 0.9143 0.085 Uiso 1 1 calc R
C46 C 0.7486(8) 0.5906(5) 0.7779(4) 0.0529(19) Uani 1 1 d U
H46 H 0.7563 0.5315 0.7852 0.063 Uiso 1 1 calc R
C47 C 0.6766(6) 0.5906(5) 0.6893(4) 0.0342(14) Uani 1 1 d U
C48 C 0.6154(6) 0.5017(4) 0.6050(4) 0.0318(14) Uani 1 1 d U
H48 H 0.6216 0.4412 0.6091 0.038 Uiso 1 1 calc R
C49 C 0.5010(6) 0.4205(4) 0.4367(4) 0.0315(14) Uani 1 1 d U
H49 H 0.5315 0.4407 0.3907 0.038 Uiso 1 1 calc R
C50 C 0.5582(7) 0.3330(5) 0.4442(5) 0.0400(16) Uani 1 1 d U
H50A H 0.5257 0.3082 0.4858 0.060 Uiso 1 1 calc R
H50B H 0.6595 0.3540 0.4693 0.060 Uiso 1 1 calc R
H50C H 0.5253 0.2819 0.3824 0.060 Uiso 1 1 calc R
C51 C 0.3411(6) 0.3855(4) 0.3944(4) 0.0308(13) Uani 1 1 d U
C52 C 0.2630(6) 0.3773(4) 0.4515(4) 0.0370(15) Uani 1 1 d U
H52 H 0.3087 0.3967 0.5167 0.044 Uiso 1 1 calc R
C53 C 0.1180(7) 0.3405(5) 0.4106(5) 0.0488(17) Uani 1 1 d U
H53 H 0.0662 0.3339 0.4484 0.059 Uiso 1 1 calc R
C54 C 0.0503(7) 0.3137(6) 0.3153(5) 0.058(2) Uani 1 1 d U
H54 H -0.0477 0.2911 0.2885 0.069 Uiso 1 1 calc R
C55 C 0.1277(8) 0.3201(5) 0.2582(5) 0.0565(19) Uani 1 1 d U
H55 H 0.0817 0.2997 0.1928 0.068 Uiso 1 1 calc R
C56 C 0.2709(7) 0.3562(5) 0.2979(4) 0.0401(15) Uani 1 1 d U
H56 H 0.3219 0.3612 0.2594 0.048 Uiso 1 1 calc R
C57 C 0.4798(6) 0.8299(4) 0.3619(4) 0.0346(14) Uani 1 1 d U
H57 H 0.4358 0.8352 0.4058 0.042 Uiso 1 1 calc R
C58 C 0.3987(7) 0.8122(5) 0.2691(4) 0.0475(18) Uani 1 1 d U
H58 H 0.3022 0.8052 0.2509 0.057 Uiso 1 1 calc R
C59 C 0.4632(8) 0.8050(6) 0.2040(5) 0.062(2) Uani 1 1 d U
H59 H 0.4112 0.7940 0.1412 0.074 Uiso 1 1 calc R
C60 C 0.6054(8) 0.8142(6) 0.2328(4) 0.056(2) Uani 1 1 d U
H60 H 0.6508 0.8077 0.1896 0.067 Uiso 1 1 calc R
C61 C 0.6802(6) 0.8336(5) 0.3277(4) 0.0363(15) Uani 1 1 d U
C62 C 0.8327(7) 0.8497(5) 0.3648(4) 0.0400(16) Uani 1 1 d U
H62 H 0.8818 0.8451 0.3238 0.048 Uiso 1 1 calc R
C63 C 1.0526(6) 0.8868(5) 0.4889(4) 0.0392(15) Uani 1 1 d U
H63 H 1.0841 0.9142 0.5584 0.047 Uiso 1 1 calc R
C64 C 1.0889(7) 0.7891(5) 0.4633(6) 0.055(2) Uani 1 1 d U
H64A H 1.0556 0.7574 0.3954 0.083 Uiso 1 1 calc R
H64B H 1.0445 0.7476 0.4888 0.083 Uiso 1 1 calc R
H64C H 1.1894 0.8006 0.4895 0.083 Uiso 1 1 calc R
C65 C 1.1290(6) 0.9628(5) 0.4620(4) 0.0365(15) Uani 1 1 d U
C66 C 1.1470(7) 0.9388(5) 0.3751(5) 0.0436(16) Uani 1 1 d U
H66 H 1.1184 0.8731 0.3344 0.052 Uiso 1 1 calc R
C67 C 1.2069(7) 1.0110(6) 0.3476(5) 0.0561(19) Uani 1 1 d U
H67 H 1.2149 0.9940 0.2883 0.067 Uiso 1 1 calc R
C68 C 1.2535(8) 1.1064(6) 0.4086(6) 0.061(2) Uani 1 1 d U
H68 H 1.2939 1.1547 0.3907 0.074 Uiso 1 1 calc R
C69 C 1.2422(7) 1.1332(6) 0.4966(6) 0.062(2) Uani 1 1 d U
H69 H 1.2754 1.1987 0.5380 0.074 Uiso 1 1 calc R
C70 C 1.1798(7) 1.0601(5) 0.5229(5) 0.0482(18) Uani 1 1 d U
H70 H 1.1728 1.0776 0.5824 0.058 Uiso 1 1 calc R
C71 C 0.9803(6) 0.8437(5) 0.6968(4) 0.0366(15) Uani 1 1 d U
H71 H 0.9491 0.7760 0.6631 0.044 Uiso 1 1 calc R
C72 C 1.0874(6) 0.8791(5) 0.7846(4) 0.0388(15) Uani 1 1 d U
H72 H 1.1259 0.8360 0.8097 0.047 Uiso 1 1 calc R
C73 C 1.1356(7) 0.9778(5) 0.8341(5) 0.0457(18) Uani 1 1 d U
H73 H 1.2078 1.0036 0.8936 0.055 Uiso 1 1 calc R
C74 C 1.0760(7) 1.0391(5) 0.7946(4) 0.0446(16) Uani 1 1 d U
H74 H 1.1081 1.1070 0.8271 0.054 Uiso 1 1 calc R
C75 C 0.9677(6) 0.9991(5) 0.7061(4) 0.0341(14) Uani 1 1 d U
C76 C 0.8935(6) 1.0589(4) 0.6627(4) 0.0320(14) Uani 1 1 d U
H76 H 0.9205 1.1271 0.6932 0.038 Uiso 1 1 calc R
C77 C 0.7056(6) 1.0772(4) 0.5431(4) 0.0338(14) Uani 1 1 d U
H77 H 0.6065 1.0433 0.5263 0.041 Uiso 1 1 calc R
C78 C 0.7326(8) 1.1807(5) 0.6121(5) 0.0481(18) Uani 1 1 d U
H78A H 0.8262 1.2186 0.6257 0.072 Uiso 1 1 calc R
H78B H 0.7238 1.1781 0.6699 0.072 Uiso 1 1 calc R
H78C H 0.6650 1.2110 0.5844 0.072 Uiso 1 1 calc R
C79 C 0.7212(6) 1.0807(4) 0.4527(4) 0.0341(14) Uani 1 1 d U
C80 C 0.8500(7) 1.1029(5) 0.4455(5) 0.0465(17) Uani 1 1 d U
H80 H 0.9306 1.1127 0.4969 0.056 Uiso 1 1 calc R
C81 C 0.8646(9) 1.1114(6) 0.3640(5) 0.062(2) Uani 1 1 d U
H81 H 0.9534 1.1258 0.3603 0.074 Uiso 1 1 calc R
C82 C 0.7451(10) 1.0980(6) 0.2888(5) 0.069(2) Uani 1 1 d U
H82 H 0.7527 1.1041 0.2337 0.083 Uiso 1 1 calc R
C83 C 0.6153(9) 1.0756(6) 0.2947(5) 0.065(2) Uani 1 1 d U
H83 H 0.5347 1.0657 0.2433 0.078 Uiso 1 1 calc R
C84 C 0.6032(8) 1.0678(5) 0.3754(5) 0.0527(18) Uani 1 1 d U
H84 H 0.5142 1.0535 0.3787 0.063 Uiso 1 1 calc R
C1S C 0.2330(12) 0.0780(8) 0.1174(8) 0.103(3) Uani 1 1 d U
H85A H 0.2590 0.0400 0.1559 0.154 Uiso 1 1 calc R
H85B H 0.1481 0.0397 0.0635 0.154 Uiso 1 1 calc R
H85C H 0.2173 0.1368 0.1543 0.154 Uiso 1 1 calc R
C2S C 0.1457(14) 0.8058(8) 0.0264(14) 0.228(11) Uani 1 1 d U
H86A H 0.1270 0.7919 -0.0398 0.341 Uiso 1 1 calc R
H86B H 0.2433 0.8410 0.0626 0.341 Uiso 1 1 calc R
H86C H 0.0873 0.8451 0.0466 0.341 Uiso 1 1 calc R
C3S C 0.7686(16) 0.9083(11) 0.0351(11) 0.167(7) Uani 1 1 d U
H87A H 0.7163 0.8400 0.0077 0.251 Uiso 1 1 calc R
H87B H 0.8079 0.9240 -0.0081 0.251 Uiso 1 1 calc R
H87C H 0.7068 0.9484 0.0469 0.251 Uiso 1 1 calc R
Cl1 Cl 0.18791(16) 0.26663(12) 0.76520(11) 0.0434(4) Uani 1 1 d U
Cl2 Cl 0.47910(16) 0.35939(11) 0.70092(10) 0.0377(4) Uani 1 1 d U
Cl3 Cl 0.74364(14) 0.68548(10) 0.49050(10) 0.0298(3) Uani 1 1 d U
Cl4 Cl 0.56470(15) 0.83005(10) 0.57844(10) 0.0313(3) Uani 1 1 d U
Cl5 Cl 0.9371(2) 0.70093(15) 0.17126(14) 0.0695(5) Uani 1 1 d U
Cl6 Cl 0.4553(3) 0.93192(18) 0.01297(18) 0.0869(7) Uani 1 1 d U

loop_
_atom_site_aniso_label
_atom_site_aniso_U_11
_atom_site_aniso_U_22
_atom_site_aniso_U_33
_atom_site_aniso_U_23
_atom_site_aniso_U_13
_atom_site_aniso_U_12
Ni1 0.0330(4) 0.0268(4) 0.0279(4) 0.0105(3) 0.0086(3) 0.0100(3)
Ni2 0.0245(4) 0.0269(4) 0.0282(4) 0.0096(3) 0.0099(3) 0.0061(3)
Ni3 0.0255(4) 0.0270(4) 0.0278(4) 0.0109(3) 0.0091(3) 0.0070(3)
N1 0.033(3) 0.026(3) 0.024(3) 0.008(2) 0.008(2) 0.012(2)
N2 0.037(3) 0.026(3) 0.033(3) 0.009(2) 0.013(2) 0.012(2)
N3 0.051(4) 0.033(3) 0.027(3) 0.009(3) 0.015(3) 0.016(3)
N4 0.037(3) 0.034(3) 0.030(3) 0.014(3) 0.006(2) 0.005(2)
N5 0.027(3) 0.026(3) 0.032(3) 0.013(2) 0.010(2) 0.009(2)
N6 0.025(3) 0.027(3) 0.039(3) 0.012(2) 0.014(2) 0.009(2)
N7 0.031(3) 0.030(3) 0.024(3) 0.004(2) 0.008(2) 0.000(2)
N8 0.021(3) 0.028(3) 0.036(3) 0.013(2) 0.015(2) 0.008(2)
N9 0.029(3) 0.024(3) 0.028(3) 0.009(2) 0.009(2) 0.006(2)
N10 0.028(3) 0.033(3) 0.034(3) 0.014(2) 0.013(2) 0.010(2)
N11 0.030(3) 0.030(3) 0.027(3) 0.011(2) 0.011(2) 0.008(2)
N12 0.026(3) 0.030(3) 0.031(3) 0.010(2) 0.012(2) 0.005(2)
O1S 0.099(5) 0.059(4) 0.084(4) 0.039(3) 0.043(4) 0.019(3)
O2S 0.092(6) 0.239(12) 0.102(6) 0.016(7) 0.025(5) 0.035(6)
O3S 0.288(19) 0.275(18) 0.161(11) 0.105(12) -0.021(11) -0.001(14)
C1 0.041(4) 0.037(4) 0.034(3) 0.013(3) 0.011(3) 0.008(3)
C2 0.059(5) 0.042(4) 0.047(4) 0.007(4) 0.025(4) 0.013(4)
C3 0.068(5) 0.025(4) 0.056(4) 0.014(3) 0.033(4) 0.019(3)
C4 0.049(4) 0.035(4) 0.049(4) 0.024(3) 0.019(3) 0.018(3)
C5 0.025(3) 0.037(4) 0.034(3) 0.013(3) 0.006(3) 0.006(3)
C6 0.037(4) 0.046(4) 0.029(3) 0.017(3) 0.010(3) 0.014(3)
C7 0.046(4) 0.043(4) 0.035(3) 0.015(3) 0.019(3) 0.022(3)
C8 0.035(4) 0.055(4) 0.038(4) 0.015(3) 0.013(3) 0.017(3)
C9 0.035(4) 0.039(4) 0.032(3) 0.007(3) 0.019(3) 0.006(3)
C10 0.061(5) 0.041(4) 0.046(4) 0.004(3) 0.034(4) 0.007(4)
C11 0.056(5) 0.067(6) 0.052(5) -0.003(4) 0.030(4) -0.009(4)
C12 0.035(4) 0.098(7) 0.036(4) 0.001(5) 0.010(3) 0.012(5)
C13 0.041(4) 0.088(6) 0.043(4) 0.029(4) 0.022(4) 0.018(4)
C14 0.040(4) 0.054(4) 0.032(3) 0.010(3) 0.020(3) 0.010(3)
C15 0.059(5) 0.041(4) 0.036(4) 0.016(3) 0.017(3) 0.025(4)
C16 0.078(6) 0.051(5) 0.058(5) 0.023(4) 0.021(4) 0.041(5)
C17 0.109(7) 0.034(4) 0.048(5) 0.008(4) 0.022(5) 0.030(5)
C18 0.080(6) 0.030(4) 0.038(4) -0.002(3) 0.015(4) 0.005(4)
C19 0.053(4) 0.040(4) 0.024(3) 0.011(3) 0.010(3) 0.010(3)
C20 0.044(4) 0.042(4) 0.029(3) 0.016(3) 0.006(3) 0.004(3)
C21 0.034(4) 0.055(5) 0.038(4) 0.019(3) 0.005(3) 0.010(3)
C22 0.044(5) 0.092(7) 0.089(6) 0.049(6) 0.017(4) 0.015(5)
C23 0.025(3) 0.054(4) 0.036(4) 0.017(3) 0.003(3) 0.010(3)
C24 0.040(4) 0.058(5) 0.036(4) 0.019(4) 0.004(3) 0.022(3)
C25 0.050(5) 0.082(6) 0.040(4) 0.030(4) 0.012(3) 0.029(4)
C26 0.057(5) 0.065(6) 0.064(5) 0.034(5) 0.010(4) 0.021(4)
C27 0.060(5) 0.057(5) 0.077(6) 0.021(5) 0.019(5) 0.031(4)
C28 0.053(5) 0.062(5) 0.044(4) 0.020(4) 0.020(4) 0.023(4)
C29 0.036(4) 0.031(4) 0.033(3) 0.007(3) 0.012(3) 0.007(3)
C30 0.061(5) 0.054(5) 0.033(4) 0.015(3) 0.019(3) 0.018(4)
C31 0.050(5) 0.064(5) 0.036(4) 0.014(4) -0.001(4) 0.020(4)
C32 0.030(4) 0.059(5) 0.047(4) 0.007(4) -0.001(3) 0.018(3)
C33 0.033(4) 0.030(4) 0.042(4) 0.006(3) 0.009(3) 0.011(3)
C34 0.029(4) 0.029(4) 0.049(4) 0.009(3) 0.014(3) 0.009(3)
C35 0.037(4) 0.036(4) 0.041(4) 0.015(3) 0.020(3) 0.012(3)
C36 0.067(5) 0.048(4) 0.057(4) 0.002(4) 0.043(4) -0.002(4)
C37 0.028(3) 0.039(4) 0.050(4) 0.020(3) 0.020(3) 0.010(3)
C38 0.026(3) 0.045(4) 0.042(4) 0.023(3) 0.011(3) 0.013(3)
C39 0.047(5) 0.063(5) 0.072(5) 0.052(5) 0.015(4) 0.015(4)
C40 0.030(4) 0.090(6) 0.100(6) 0.070(6) 0.016(4) 0.007(4)
C41 0.033(4) 0.109(7) 0.119(7) 0.086(6) 0.040(4) 0.037(4)
C42 0.046(4) 0.062(5) 0.088(5) 0.056(5) 0.041(4) 0.036(4)
C43 0.053(4) 0.042(4) 0.041(4) 0.020(4) 0.020(3) 0.009(3)
C44 0.074(6) 0.053(5) 0.024(4) 0.004(3) 0.010(4) -0.013(4)
C45 0.090(6) 0.060(6) 0.035(4) 0.027(4) -0.008(4) -0.010(5)
C46 0.067(5) 0.043(4) 0.039(4) 0.027(4) 0.003(4) -0.003(4)
C47 0.027(3) 0.039(4) 0.037(4) 0.021(3) 0.010(3) 0.001(3)
C48 0.028(3) 0.033(4) 0.039(3) 0.020(3) 0.014(3) 0.006(3)
C49 0.033(3) 0.030(3) 0.033(3) 0.014(3) 0.012(3) 0.008(3)
C50 0.037(4) 0.038(4) 0.044(4) 0.010(3) 0.015(3) 0.016(3)
C51 0.028(3) 0.024(3) 0.036(3) 0.006(3) 0.010(3) 0.008(3)
C52 0.030(4) 0.035(4) 0.036(3) 0.007(3) 0.009(3) 0.005(3)
C53 0.030(4) 0.054(5) 0.053(4) 0.014(4) 0.014(3) 0.001(3)
C54 0.032(4) 0.059(5) 0.062(5) 0.013(4) 0.005(4) 0.001(3)
C55 0.049(5) 0.052(5) 0.040(4) 0.004(4) 0.000(4) -0.001(4)
C56 0.041(4) 0.039(4) 0.039(4) 0.012(3) 0.016(3) 0.008(3)
C57 0.033(4) 0.034(4) 0.039(4) 0.016(3) 0.012(3) 0.013(3)
C58 0.035(4) 0.061(5) 0.043(4) 0.018(4) 0.006(3) 0.021(4)
C59 0.053(5) 0.087(6) 0.030(4) 0.017(4) 0.000(4) 0.019(4)
C60 0.046(5) 0.090(6) 0.031(4) 0.022(4) 0.014(3) 0.018(4)
C61 0.030(3) 0.044(4) 0.033(3) 0.011(3) 0.009(3) 0.014(3)
C62 0.043(4) 0.047(4) 0.038(4) 0.021(3) 0.018(3) 0.015(3)
C63 0.032(4) 0.052(4) 0.040(4) 0.023(3) 0.016(3) 0.011(3)
C64 0.045(4) 0.057(5) 0.093(6) 0.051(5) 0.037(4) 0.025(4)
C65 0.033(4) 0.038(4) 0.046(4) 0.017(3) 0.021(3) 0.014(3)
C66 0.040(4) 0.032(4) 0.051(4) 0.006(3) 0.019(3) 0.000(3)
C67 0.049(5) 0.065(6) 0.056(5) 0.024(4) 0.028(4) 0.003(4)
C68 0.043(5) 0.051(5) 0.084(6) 0.028(5) 0.020(4) -0.001(4)
C69 0.035(4) 0.037(4) 0.079(6) 0.008(4) -0.004(4) -0.006(3)
C70 0.028(4) 0.051(5) 0.046(4) 0.003(4) 0.002(3) 0.006(3)
C71 0.033(4) 0.035(4) 0.037(3) 0.011(3) 0.012(3) 0.005(3)
C72 0.038(4) 0.050(5) 0.037(4) 0.024(3) 0.013(3) 0.021(3)
C73 0.030(4) 0.058(5) 0.038(4) 0.024(4) -0.005(3) 0.008(3)
C74 0.040(4) 0.035(4) 0.041(4) 0.005(3) 0.007(3) 0.000(3)
C75 0.029(3) 0.044(4) 0.030(3) 0.016(3) 0.013(3) 0.004(3)
C76 0.036(4) 0.023(3) 0.035(3) 0.006(3) 0.016(3) 0.006(3)
C77 0.028(3) 0.029(3) 0.045(4) 0.016(3) 0.012(3) 0.007(3)
C78 0.055(5) 0.044(4) 0.054(4) 0.020(4) 0.025(4) 0.023(4)
C79 0.035(4) 0.029(3) 0.041(4) 0.014(3) 0.013(3) 0.014(3)
C80 0.042(4) 0.057(5) 0.055(4) 0.037(4) 0.020(3) 0.017(3)
C81 0.064(5) 0.070(6) 0.067(5) 0.040(5) 0.034(4) 0.014(4)
C82 0.093(7) 0.077(6) 0.055(5) 0.039(5) 0.032(5) 0.030(5)
C83 0.064(6) 0.073(6) 0.058(5) 0.042(5) 0.007(4) 0.015(4)
C84 0.049(5) 0.053(5) 0.056(4) 0.023(4) 0.013(4) 0.018(4)
C1S 0.136(10) 0.089(8) 0.136(9) 0.070(7) 0.083(8) 0.051(7)
C2S 0.112(11) 0.049(7) 0.38(2) 0.089(11) -0.099(12) -0.009(7)
C3S 0.151(13) 0.148(13) 0.188(15) -0.012(12) 0.115(12) 0.046(11)
Cl1 0.0337(9) 0.0429(10) 0.0497(9) 0.0226(8) 0.0061(7) 0.0077(7)
Cl2 0.0416(9) 0.0378(9) 0.0341(8) 0.0163(7) 0.0122(7) 0.0095(7)
Cl3 0.0278(8) 0.0276(8) 0.0349(8) 0.0110(7) 0.0136(7) 0.0074(6)
Cl4 0.0330(9) 0.0281(8) 0.0356(8) 0.0099(7) 0.0179(7) 0.0094(7)
Cl5 0.0707(14) 0.0598(13) 0.0646(12) 0.0175(11) 0.0142(10) 0.0145(10)
Cl6 0.121(2) 0.0793(16) 0.1070(18) 0.0594(15) 0.0674(16) 0.0513(15)

loop_
_atom_type_symbol
_atom_type_description
_atom_type_scat_dispersion_real
_atom_type_scat_dispersion_imag
_atom_type_scat_source
C C 0.0033 0.0016 'International Tables Vol C Tables 4.2.6.8 and 6.1.1.4'
H H 0.0000 0.0000 'International Tables Vol C Tables 4.2.6.8 and 6.1.1.4'
N N 0.0061 0.0033 'International Tables Vol C Tables 4.2.6.8 and 6.1.1.4'
Cl Cl 0.1484 0.1585 'International Tables Vol C Tables 4.2.6.8 and 6.1.1.4'
Ni Ni 0.3393 1.1124 'International Tables Vol C Tables 4.2.6.8 and 6.1.1.4'
O O 0.0106 0.0060 'International Tables Vol C Tables 4.2.6.8 and 6.1.1.4'

loop_
_geom_angle_atom_site_label_1
_geom_angle_atom_site_label_2
_geom_angle_atom_site_label_3
_geom_angle
N1 Ni1 N3 171.65(18)
N1 Ni1 N2 79.07(18)
N3 Ni1 N2 94.36(18)
N1 Ni1 N4 96.23(19)
N3 Ni1 N4 78.8(2)
N2 Ni1 N4 93.04(18)
N1 Ni1 Cl2 94.43(13)
N3 Ni1 Cl2 91.79(14)
N2 Ni1 Cl2 172.61(13)
N4 Ni1 Cl2 84.13(13)
N1 Ni1 Cl1 89.71(14)
N3 Ni1 Cl1 95.05(16)
N2 Ni1 Cl1 86.38(14)
N4 Ni1 Cl1 173.82(15)
Cl2 Ni1 Cl1 97.16(6)
N5 Ni2 N7 171.13(19)
N5 Ni2 N6 79.47(18)
N7 Ni2 N6 94.00(19)
N5 Ni2 N8 94.28(18)
N7 Ni2 N8 79.77(19)
N6 Ni2 N8 91.37(17)
N5 Ni2 Cl3 91.53(13)
N7 Ni2 Cl3 95.38(14)
N6 Ni2 Cl3 170.06(13)
N8 Ni2 Cl3 93.53(12)
N5 Ni2 Cl4 95.05(13)
N7 Ni2 Cl4 91.10(14)
N6 Ni2 Cl4 91.53(13)
N8 Ni2 Cl4 170.60(13)
Cl3 Ni2 Cl4 85.01(5)
N9 Ni3 N11 172.33(19)
N9 Ni3 N10 80.02(18)
N11 Ni3 N10 94.15(18)
N9 Ni3 N12 96.48(18)
N11 Ni3 N12 78.94(18)
N10 Ni3 N12 94.77(18)
N9 Ni3 Cl4 90.59(14)
N11 Ni3 Cl4 95.75(13)
N10 Ni3 Cl4 168.55(14)
N12 Ni3 Cl4 92.77(13)
N9 Ni3 Cl3 94.44(13)
N11 Ni3 Cl3 90.47(14)
N10 Ni3 Cl3 89.62(13)
N12 Ni3 Cl3 168.78(13)
Cl4 Ni3 Cl3 84.56(5)
C1 N1 C5 118.0(5)
C1 N1 Ni1 128.3(4)
C5 N1 Ni1 113.7(4)
C6 N2 C7 119.9(5)
C6 N2 Ni1 112.8(4)
C7 N2 Ni1 127.1(4)
C15 N3 C19 117.1(6)
C15 N3 Ni1 127.9(5)
C19 N3 Ni1 115.0(4)
C20 N4 C21 121.2(6)
C20 N4 Ni1 111.8(4)
C21 N4 Ni1 126.2(4)
C29 N5 C33 118.8(5)
C29 N5 Ni2 128.8(4)
C33 N5 Ni2 112.4(4)
C34 N6 C35 121.6(5)
C34 N6 Ni2 112.5(4)
C35 N6 Ni2 125.8(4)
C43 N7 C47 118.5(5)
C43 N7 Ni2 129.5(4)
C47 N7 Ni2 112.0(4)
C48 N8 C49 120.9(5)
C48 N8 Ni2 111.8(4)
C49 N8 Ni2 127.2(3)
C57 N9 C61 117.7(5)
C57 N9 Ni3 129.8(4)
C61 N9 Ni3 112.4(4)
C62 N10 C63 119.7(5)
C62 N10 Ni3 111.0(4)
C63 N10 Ni3 129.1(4)
C71 N11 C75 117.6(5)
C71 N11 Ni3 129.9(4)
C75 N11 Ni3 112.4(4)
C76 N12 C77 119.8(5)
C76 N12 Ni3 112.8(4)
C77 N12 Ni3 127.3(4)
N1 C1 C2 122.1(6)
C3 C2 C1 120.7(6)
C2 C3 C4 117.9(6)
C5 C4 C3 119.4(6)
N1 C5 C4 121.9(5)
N1 C5 C6 114.8(5)
C4 C5 C6 123.3(6)
N2 C6 C5 119.5(5)
N2 C7 C9 110.6(5)
N2 C7 C8 111.0(5)
C9 C7 C8 115.3(5)
C10 C9 C14 118.0(6)
C10 C9 C7 120.4(6)
C14 C9 C7 121.6(6)
C11 C10 C9 121.4(7)
C12 C11 C10 120.0(7)
C13 C12 C11 119.8(7)
C12 C13 C14 120.2(7)
C13 C14 C9 120.6(7)
N3 C15 C16 122.6(7)
C17 C16 C15 119.5(7)
C16 C17 C18 118.2(7)
C19 C18 C17 119.6(7)
C18 C19 N3 122.9(7)
C18 C19 C20 123.4(7)
N3 C19 C20 113.6(6)
N4 C20 C19 120.8(6)
N4 C21 C23 112.6(5)
N4 C21 C22 115.0(6)
C23 C21 C22 110.1(5)
C28 C23 C24 119.3(6)
C28 C23 C21 118.7(6)
C24 C23 C21 122.0(6)
C23 C24 C25 120.4(7)
C26 C25 C24 121.0(7)
C25 C26 C27 118.8(7)
C26 C27 C28 120.6(7)
C23 C28 C27 119.9(6)
N5 C29 C30 121.4(6)
C31 C30 C29 120.2(6)
C30 C31 C32 118.2(6)
C31 C32 C33 119.1(6)
N5 C33 C32 122.1(6)
N5 C33 C34 115.6(5)
C32 C33 C34 122.3(6)
N6 C34 C33 119.8(6)
N6 C35 C36 108.9(5)
N6 C35 C37 114.4(5)
C36 C35 C37 113.3(5)
C42 C37 C38 118.1(6)
C42 C37 C35 122.5(6)
C38 C37 C35 119.3(5)
C37 C38 C39 120.3(6)
C40 C39 C38 120.2(7)
C39 C40 C41 120.3(7)
C40 C41 C42 120.2(6)
C41 C42 C37 120.8(7)
N7 C43 C44 122.6(6)
C45 C44 C43 119.0(7)
C46 C45 C44 119.0(6)
C45 C46 C47 120.0(7)
N7 C47 C46 120.9(6)
N7 C47 C48 116.5(5)
C46 C47 C48 122.5(6)
N8 C48 C47 119.6(5)
N8 C49 C51 111.7(4)
N8 C49 C50 115.6(5)
C51 C49 C50 108.8(5)
C56 C51 C52 118.9(5)
C56 C51 C49 120.2(5)
C52 C51 C49 120.8(5)
C53 C52 C51 119.8(6)
C54 C53 C52 120.4(6)
C53 C54 C55 119.9(7)
C56 C55 C54 120.0(6)
C55 C56 C51 120.9(6)
N9 C57 C58 123.1(6)
C59 C58 C57 118.8(6)
C60 C59 C58 119.1(6)
C59 C60 C61 118.7(6)
N9 C61 C60 122.5(6)
N9 C61 C62 115.6(5)
C60 C61 C62 122.0(6)
N10 C62 C61 120.7(5)
N10 C63 C65 113.1(5)
N10 C63 C64 110.1(5)
C65 C63 C64 114.5(5)
C70 C65 C66 117.7(6)
C70 C65 C63 120.1(6)
C66 C65 C63 122.2(6)
C67 C66 C65 121.7(6)
C68 C67 C66 119.0(7)
C67 C68 C69 121.4(7)
C68 C69 C70 119.1(7)
C65 C70 C69 121.1(7)
N11 C71 C72 123.7(6)
C73 C72 C71 118.9(6)
C72 C73 C74 118.8(6)
C73 C74 C75 119.7(6)
N11 C75 C74 121.3(6)
N11 C75 C76 116.0(5)
C74 C75 C76 122.7(6)
N12 C76 C75 119.6(5)
N12 C77 C79 112.0(5)
N12 C77 C78 114.4(5)
C79 C77 C78 109.8(5)
C80 C79 C84 117.7(6)
C80 C79 C77 122.1(5)
C84 C79 C77 120.0(6)
C79 C80 C81 122.1(6)
C82 C81 C80 118.6(7)
C83 C82 C81 120.1(7)
C84 C83 C82 120.4(7)
C83 C84 C79 121.1(7)
Ni2 Cl3 Ni3 95.08(5)
Ni3 Cl4 Ni2 95.26(5)

loop_
_geom_bond_atom_site_label_1
_geom_bond_atom_site_label_2
_geom_bond_distance
Ni1 N1 2.055(5)
Ni1 N3 2.056(5)
Ni1 N2 2.109(5)
Ni1 N4 2.155(5)
Ni1 Cl2 2.4261(16)
Ni1 Cl1 2.4387(17)
Ni2 N5 2.083(5)
Ni2 N7 2.085(5)
Ni2 N6 2.110(5)
Ni2 N8 2.116(5)
Ni2 Cl3 2.4239(15)
Ni2 Cl4 2.4729(16)
Ni3 N9 2.078(5)
Ni3 N11 2.091(5)
Ni3 N10 2.109(4)
Ni3 N12 2.118(5)
Ni3 Cl4 2.4310(15)
Ni3 Cl3 2.4868(16)
N1 C1 1.329(7)
N1 C5 1.354(7)
N2 C6 1.267(8)
N2 C7 1.506(7)
N3 C15 1.342(8)
N3 C19 1.360(8)
N4 C20 1.253(8)
N4 C21 1.479(8)
N5 C29 1.333(7)
N5 C33 1.344(7)
N6 C34 1.259(7)
N6 C35 1.490(7)
N7 C43 1.333(8)
N7 C47 1.361(8)
N8 C48 1.294(7)
N8 C49 1.449(7)
N9 C57 1.328(7)
N9 C61 1.343(7)
N10 C62 1.281(7)
N10 C63 1.460(7)
N11 C71 1.326(7)
N11 C75 1.350(8)
N12 C76 1.267(7)
N12 C77 1.498(7)
O1S C1S 1.397(10)
O2S C2S 1.621(14)
O3S C3S 1.469(16)
C1 C2 1.367(9)
C2 C3 1.357(9)
C3 C4 1.380(9)
C4 C5 1.373(8)
C5 C6 1.455(8)
C7 C9 1.519(8)
C7 C8 1.519(9)
C9 C10 1.389(9)
C9 C14 1.391(9)
C10 C11 1.378(10)
C11 C12 1.379(11)
C12 C13 1.374(11)
C13 C14 1.391(9)
C15 C16 1.381(9)
C16 C17 1.369(12)
C17 C18 1.388(11)
C18 C19 1.356(9)
C19 C20 1.486(9)
C21 C23 1.502(9)
C21 C22 1.540(10)
C23 C28 1.377(9)
C23 C24 1.381(8)
C24 C25 1.386(10)
C25 C26 1.364(10)
C26 C27 1.389(10)
C27 C28 1.396(10)
C29 C30 1.392(8)
C30 C31 1.371(10)
C31 C32 1.382(9)
C32 C33 1.389(8)
C33 C34 1.470(9)
C35 C36 1.498(9)
C35 C37 1.521(9)
C37 C42 1.376(8)
C37 C38 1.392(9)
C38 C39 1.394(9)
C39 C40 1.346(9)
C40 C41 1.372(10)
C41 C42 1.377(10)
C43 C44 1.379(9)
C44 C45 1.375(11)
C45 C46 1.368(10)
C46 C47 1.382(8)
C47 C48 1.445(8)
C49 C51 1.516(8)
C49 C50 1.531(8)
C51 C56 1.378(8)
C51 C52 1.398(8)
C52 C53 1.380(9)
C53 C54 1.362(9)
C54 C55 1.388(10)
C55 C56 1.362(9)
C57 C58 1.380(8)
C58 C59 1.375(10)
C59 C60 1.370(10)
C60 C61 1.387(8)
C61 C62 1.457(8)
C63 C65 1.509(8)
C63 C64 1.519(9)
C65 C70 1.378(9)
C65 C66 1.395(8)
C66 C67 1.396(9)
C67 C68 1.358(10)
C68 C69 1.378(11)
C69 C70 1.404(10)
C71 C72 1.377(8)
C72 C73 1.357(9)
C73 C74 1.376(9)
C74 C75 1.387(8)
C75 C76 1.457(8)
C77 C79 1.507(8)
C77 C78 1.514(9)
C79 C80 1.364(9)
C79 C84 1.386(9)
C80 C81 1.387(9)
C81 C82 1.374(10)
C82 C83 1.366(11)
C83 C84 1.361(10)
